data_7208241
loop_
_publ_author_name
'Wan, Wang'
'Zhu, Zhi-Biao'
'Huo, Li-Hua'
'Deng, Zhao-Peng'
'Zhao, Hui'
'Gao, Shan'

_publ_section_title
;
 Syntheses, structures and luminescent properties of lithium(i)-sulfonate
 complexes constructed from ortho-hydroxyl arenedisulfonic acids:
 structural evolution tuned by the pH, coordination geometry and modes
;
_journal_issue 16
_journal_name_full CrystEngComm
_journal_page_first 5274
_journal_paper_doi 10.1039/c2ce25292a
_journal_volume 14
_journal_year 2012
_chemical_formula_moiety 'C3 H6 Li O6 S'
_chemical_formula_sum 'C3 H6 Li O6 S'
_chemical_formula_weight 177.08
_chemical_name_systematic
;
?
;
_space_group_IT_number 2
_symmetry_cell_setting triclinic
_symmetry_space_group_name_Hall '-P 1'
_symmetry_space_group_name_H-M 'P -1'
_atom_sites_solution_hydrogens geom
_atom_sites_solution_primary direct
_atom_sites_solution_secondary difmap
_audit_creation_method SHELXL-97
_cell_angle_alpha 73.61(3)
_cell_angle_beta 68.38(3)
_cell_angle_gamma 66.73(3)
_cell_formula_units_Z 2
_cell_length_a 6.3752(13)
_cell_length_b 7.1912(14)
_cell_length_c 8.2477(16)
_cell_measurement_reflns_used 2607
_cell_measurement_temperature 295(2)
_cell_measurement_theta_max 27.44
_cell_measurement_theta_min 3.13
_cell_volume 318.76(14)
_computing_cell_refinement RAPID-AUTO
_computing_data_reduction 'CrystalStructure (Rigaku/MSC and Rigaku Corporation, 2002)'
_computing_molecular_graphics SHELXL-97
_computing_publication_material SHELXL-97
_computing_structure_refinement 'SHELXL-97 (Sheldrick, 1997)'
_computing_structure_solution 'SHELXS-97 (Sheldrick, 1990)'
_diffrn_ambient_temperature 295(2)
_diffrn_detector_area_resol_mean 10.000
_diffrn_measured_fraction_theta_full 0.992
_diffrn_measured_fraction_theta_max 0.992
_diffrn_measurement_device_type 'Rigaku RAXIS-RAPID'
_diffrn_measurement_method \w
_diffrn_radiation_monochromator graphite
_diffrn_radiation_source 'fine-focus sealed tube'
_diffrn_radiation_type MoK\a
_diffrn_radiation_wavelength 0.71073
_diffrn_reflns_av_R_equivalents 0.0201
_diffrn_reflns_av_sigmaI/netI 0.0255
_diffrn_reflns_limit_h_max 8
_diffrn_reflns_limit_h_min -8
_diffrn_reflns_limit_k_max 8
_diffrn_reflns_limit_k_min -9
_diffrn_reflns_limit_l_max 10
_diffrn_reflns_limit_l_min -10
_diffrn_reflns_number 3159
_diffrn_reflns_theta_full 27.45
_diffrn_reflns_theta_max 27.45
_diffrn_reflns_theta_min 3.12
_diffrn_standards_decay_% 0
_diffrn_standards_interval_count 0
_diffrn_standards_interval_time 0
_diffrn_standards_number 0
_exptl_absorpt_coefficient_mu 0.482
_exptl_absorpt_correction_T_max 0.9489
_exptl_absorpt_correction_T_min 0.9183
_exptl_absorpt_correction_type multi-scan
_exptl_absorpt_process_details 'ABSCOR (Higashi, 1995)'
_exptl_crystal_colour colorless
_exptl_crystal_density_diffrn 1.845
_exptl_crystal_density_method 'not measured'
_exptl_crystal_description prism
_exptl_crystal_F_000 182
_exptl_crystal_size_max 0.18
_exptl_crystal_size_mid 0.14
_exptl_crystal_size_min 0.11
_refine_diff_density_max 0.509
_refine_diff_density_min -0.501
_refine_diff_density_rms 0.097
_refine_ls_extinction_method none
_refine_ls_goodness_of_fit_ref 1.062
_refine_ls_hydrogen_treatment mixed
_refine_ls_matrix_type full
_refine_ls_number_parameters 115
_refine_ls_number_reflns 1447
_refine_ls_number_restraints 7
_refine_ls_restrained_S_all 1.059
_refine_ls_R_factor_all 0.0464
_refine_ls_R_factor_gt 0.0306
_refine_ls_shift/su_max 0.000
_refine_ls_shift/su_mean 0.000
_refine_ls_structure_factor_coef Fsqd
_refine_ls_weighting_details 'calc w=1/[\s^2^(Fo^2^)+(0.0273P)^2^+0.6099P] where P=(Fo^2^+2Fc^2^)/3'
_refine_ls_weighting_scheme calc
_refine_ls_wR_factor_gt 0.0697
_refine_ls_wR_factor_ref 0.0927
_reflns_number_gt 1172
_reflns_number_total 1447
_reflns_threshold_expression >2sigma(I)
_cod_data_source_file c2ce25292a.txt
_cod_data_source_block d
_cod_original_sg_symbol_Hall '-P 1 '
_cod_original_sg_symbol_H-M 'P -1 '
_cod_database_code 7208241

loop_
_symmetry_equiv_pos_as_xyz
'x, y, z'
'-x, -y, -z'

loop_
_atom_site_label
_atom_site_type_symbol
_atom_site_fract_x
_atom_site_fract_y
_atom_site_fract_z
_atom_site_U_iso_or_equiv
_atom_site_adp_type
_atom_site_occupancy
_atom_site_symmetry_multiplicity
_atom_site_calc_flag
_atom_site_refinement_flags
Li1 Li 0.8027(8) 0.1840(7) 0.9030(6) 0.0300(9) Uani 1 1 d .
S1 S 0.86824(10) 0.22724(9) 1.25495(7) 0.01823(16) Uani 1 1 d .
O1 O 0.7985(3) 0.3235(3) 1.0925(2) 0.0232(4) Uani 1 1 d .
O1W O 0.8137(4) 0.4153(4) 0.7049(3) 0.0379(5) Uani 1 1 d D
H1W1 H 0.832(6) 0.398(6) 0.602(2) 0.057 Uiso 1 1 d D
H1W2 H 0.901(6) 0.483(5) 0.698(4) 0.057 Uiso 1 1 d D
O2 O 1.0998(3) 0.0674(3) 1.2211(2) 0.0245(4) Uani 1 1 d .
O2W O 0.4355(3) 0.2589(3) 0.9635(2) 0.0256(4) Uani 1 1 d D
H2W1 H 0.377(5) 0.3881(16) 0.940(4) 0.038 Uiso 1 1 d D
H2W2 H 0.365(5) 0.216(4) 1.068(2) 0.038 Uiso 1 1 d D
O3 O 0.8526(3) 0.3772(3) 1.3492(2) 0.0284(4) Uani 1 1 d .
O4 O 0.2268(3) 0.0886(3) 1.8351(2) 0.0249(4) Uani 1 1 d D
H4O H 0.283(5) 0.158(4) 1.866(4) 0.037 Uiso 1 1 d D
C1 C 0.6585(4) 0.1028(3) 1.3936(3) 0.0178(4) Uani 1 1 d .
C2 C 0.5238(4) 0.1509(3) 1.5603(3) 0.0190(5) Uani 1 1 d .
H2 H 0.5399 0.2521 1.5999 0.023 Uiso 1 1 calc R
C3 C 0.3641(4) 0.0480(4) 1.6688(3) 0.0178(4) Uani 1 1 d .

loop_
_atom_site_aniso_label
_atom_site_aniso_U_11
_atom_site_aniso_U_22
_atom_site_aniso_U_33
_atom_site_aniso_U_23
_atom_site_aniso_U_13
_atom_site_aniso_U_12
Li1 0.030(2) 0.029(2) 0.032(2) -0.0082(18) -0.0090(19) -0.0077(18)
S1 0.0194(3) 0.0219(3) 0.0152(3) -0.0043(2) -0.0011(2) -0.0111(2)
O1 0.0280(9) 0.0232(8) 0.0181(8) -0.0036(6) -0.0057(7) -0.0087(7)
O1W 0.0441(12) 0.0491(13) 0.0275(10) 0.0018(9) -0.0101(9) -0.0280(10)
O2 0.0169(8) 0.0279(9) 0.0260(9) -0.0032(7) -0.0038(7) -0.0075(7)
O2W 0.0270(9) 0.0225(9) 0.0261(9) -0.0028(7) -0.0046(7) -0.0103(7)
O3 0.0373(10) 0.0339(10) 0.0221(9) -0.0091(7) -0.0013(8) -0.0236(8)
O4 0.0282(9) 0.0332(10) 0.0178(8) -0.0132(7) 0.0030(7) -0.0171(8)
C1 0.0168(10) 0.0216(11) 0.0153(10) -0.0026(8) -0.0027(8) -0.0086(9)
C2 0.0209(11) 0.0187(11) 0.0209(11) -0.0065(9) -0.0040(9) -0.0096(9)
C3 0.0179(11) 0.0236(11) 0.0123(10) -0.0066(8) -0.0015(8) -0.0072(9)

loop_
_atom_type_symbol
_atom_type_description
_atom_type_scat_dispersion_real
_atom_type_scat_dispersion_imag
_atom_type_scat_source
C C 0.0033 0.0016 'International Tables Vol C Tables 4.2.6.8 and 6.1.1.4'
H H 0.0000 0.0000 'International Tables Vol C Tables 4.2.6.8 and 6.1.1.4'
Li Li -0.0003 0.0001 'International Tables Vol C Tables 4.2.6.8 and 6.1.1.4'
O O 0.0106 0.0060 'International Tables Vol C Tables 4.2.6.8 and 6.1.1.4'
S S 0.1246 0.1234 'International Tables Vol C Tables 4.2.6.8 and 6.1.1.4'

loop_
_geom_angle_atom_site_label_1
_geom_angle_atom_site_label_2
_geom_angle_atom_site_label_3
_geom_angle
_geom_angle_site_symmetry_1
_geom_angle_site_symmetry_3
O1W Li1 O1 97.7(2) . .
O1W Li1 O2W 92.8(2) . .
O1 Li1 O2W 97.0(2) . .
O1W Li1 O2 103.7(2) . 2_757
O1 Li1 O2 153.6(3) . 2_757
O2W Li1 O2 97.2(2) . 2_757
O1W Li1 O4 88.39(19) . 1_654
O1 Li1 O4 83.69(17) . 1_654
O2W Li1 O4 178.5(2) . 1_654
O2 Li1 O4 81.63(17) 2_757 1_654
O1W Li1 O4 176.1(2) . 2_658
O1 Li1 O4 78.99(16) . 2_658
O2W Li1 O4 85.66(18) . 2_658
O2 Li1 O4 80.04(16) 2_757 2_658
O4 Li1 O4 93.22(17) 1_654 2_658
O1W Li1 Li1 135.9(3) . 2_757
O1 Li1 Li1 77.30(19) . 2_757
O2W Li1 Li1 131.2(3) . 2_757
O2 Li1 Li1 76.58(18) 2_757 2_757
O4 Li1 Li1 47.67(13) 1_654 2_757
O4 Li1 Li1 45.55(12) 2_658 2_757
O3 S1 O2 113.24(11) . .
O3 S1 O1 112.15(11) . .
O2 S1 O1 111.35(11) . .
O3 S1 C1 106.97(11) . .
O2 S1 C1 106.25(11) . .
O1 S1 C1 106.36(11) . .
S1 O1 Li1 128.54(16) . .
Li1 O1W H1W1 119(2) . .
Li1 O1W H1W2 116(2) . .
H1W1 O1W H1W2 109.6(16) . .
S1 O2 Li1 126.17(17) . 2_757
Li1 O2W H2W1 108(2) . .
Li1 O2W H2W2 116(2) . .
H2W1 O2W H2W2 110.6(16) . .
C3 O4 Li1 118.27(18) . 1_456
C3 O4 Li1 122.83(18) . 2_658
Li1 O4 Li1 86.78(17) 1_456 2_658
C3 O4 H4O 108(2) . .
Li1 O4 H4O 119(2) 1_456 .
Li1 O4 H4O 101(2) 2_658 .
C2 C1 C3 120.8(2) . 2_658
C2 C1 S1 120.90(17) . .
C3 C1 S1 118.25(17) 2_658 .
C1 C2 C3 120.0(2) . .
C1 C2 H2 120.0 . .
C3 C2 H2 120.0 . .
O4 C3 C2 122.6(2) . .
O4 C3 C1 118.3(2) . 2_658
C2 C3 C1 119.1(2) . 2_658

loop_
_geom_bond_atom_site_label_1
_geom_bond_atom_site_label_2
_geom_bond_distance
_geom_bond_site_symmetry_2
Li1 O1W 1.979(5) .
Li1 O1 2.070(5) .
Li1 O2W 2.077(5) .
Li1 O2 2.095(5) 2_757
Li1 O4 2.394(5) 1_654
Li1 O4 2.479(5) 2_658
Li1 Li1 3.348(9) 2_757
S1 O3 1.4518(18) .
S1 O2 1.4545(19) .
S1 O1 1.4640(18) .
S1 C1 1.771(2) .
O1W H1W1 0.85(3) .
O1W H1W2 0.85(3) .
O2 Li1 2.095(5) 2_757
O2W H2W1 0.85(3) .
O2W H2W2 0.84(3) .
O4 C3 1.369(3) .
O4 Li1 2.394(5) 1_456
O4 Li1 2.479(5) 2_658
O4 H4O 0.85(3) .
C1 C2 1.382(3) .
C1 C3 1.398(3) 2_658
C2 C3 1.391(3) .
C2 H2 0.9300 .
C3 C1 1.398(3) 2_658

loop_
_geom_hbond_atom_site_label_D
_geom_hbond_atom_site_label_H
_geom_hbond_atom_site_label_A
_geom_hbond_distance_DH
_geom_hbond_distance_HA
_geom_hbond_distance_DA
_geom_hbond_angle_DHA
_geom_hbond_site_symmetry_A
O1W H1W1 O3 0.85(3) 2.09(3) 2.934(3) 175(4) 1_554
O1W H1W2 O3 0.85(3) 2.05(3) 2.895(3) 172(3) 2_767
O2W H2W1 O1 0.85(3) 1.92(3) 2.764(3) 172(3) 2_667
O2W H2W2 O2 0.84(3) 2.16(2) 2.883(3) 143(3) 1_455
O4 H4O O2W 0.85(3) 1.89(3) 2.730(3) 168(3) 1_556

loop_
_geom_torsion_atom_site_label_1
_geom_torsion_atom_site_label_2
_geom_torsion_atom_site_label_3
_geom_torsion_atom_site_label_4
_geom_torsion
_geom_torsion_site_symmetry_1
_geom_torsion_site_symmetry_4
O3 S1 O1 Li1 176.8(2) . .
O2 S1 O1 Li1 48.7(2) . .
C1 S1 O1 Li1 -66.6(2) . .
O1W Li1 O1 S1 -157.77(15) . .
O2W Li1 O1 S1 108.4(2) . .
O2 Li1 O1 S1 -13.8(7) 2_757 .
O4 Li1 O1 S1 -70.3(2) 1_654 .
O4 Li1 O1 S1 24.3(2) 2_658 .
Li1 Li1 O1 S1 -22.3(3) 2_757 .
O3 S1 O2 Li1 177.87(19) . 2_757
O1 S1 O2 Li1 -54.7(2) . 2_757
C1 S1 O2 Li1 60.7(2) . 2_757
O3 S1 C1 C2 -2.1(2) . .
O2 S1 C1 C2 119.1(2) . .
O1 S1 C1 C2 -122.16(19) . .
O3 S1 C1 C3 179.02(18) . 2_658
O2 S1 C1 C3 -59.7(2) . 2_658
O1 S1 C1 C3 59.0(2) . 2_658
C3 C1 C2 C3 0.4(4) 2_658 .
S1 C1 C2 C3 -178.46(18) . .
Li1 O4 C3 C2 123.6(2) 1_456 .
Li1 O4 C3 C2 -130.7(2) 2_658 .
Li1 O4 C3 C1 -56.3(3) 1_456 2_658
Li1 O4 C3 C1 49.4(3) 2_658 2_658
C1 C2 C3 O4 179.8(2) . .
C1 C2 C3 C1 -0.4(4) . 2_658
